data_7221186
loop_
_publ_author_name
'Yin, Xin'
'Wu, Jin-Ting'
'Jin, Xin'
'Xu, Cai-Xia'
'He, Piao'
'Li, Tong'
'Wang, Kun'
'Qin, Jian'
'Zhang, Jian-Guo'

_publ_section_title
;
 Nitrogen-rich salts of 1-aminotetrazol-5-one: oxygen-containing
 insensitive energetic materials with high thermal stability
;
_journal_issue 74
_journal_name_full 'RSC Adv.'
_journal_page_first 60005
_journal_paper_doi 10.1039/C5RA07649H
_journal_volume 5
_journal_year 2015
_chemical_formula_sum 'C H6 N6 O'
_chemical_formula_weight 118.12
_chemical_name_systematic
; 
 ? 
;
_space_group_IT_number 14
_symmetry_cell_setting monoclinic
_symmetry_space_group_name_Hall '-P 2ybc'
_symmetry_space_group_name_H-M 'P 1 21/c 1'
_atom_sites_solution_hydrogens geom
_atom_sites_solution_primary direct
_atom_sites_solution_secondary difmap
_audit_creation_method SHELXL-97
_audit_update_record
;
2014-08-11 deposited with the CCDC.
2015-07-06 downloaded from the CCDC.
;
_cell_angle_alpha 90.00
_cell_angle_beta 101.531(2)
_cell_angle_gamma 90.00
_cell_formula_units_Z 4
_cell_length_a 10.6535(7)
_cell_length_b 6.5711(5)
_cell_length_c 6.9431(6)
_cell_measurement_reflns_used 595
_cell_measurement_temperature 298(2)
_cell_measurement_theta_max 23.065
_cell_measurement_theta_min 3.672
_cell_volume 476.24(6)
_computing_cell_refinement 'Bruker SMART'
_computing_data_collection 'Bruker SMART'
_computing_data_reduction 'Bruker SAINT'
_computing_molecular_graphics 'Bruker SHELXTL'
_computing_publication_material 'Bruker SHELXTL'
_computing_structure_refinement 'SHELXL-97 (Sheldrick, 1997)'
_computing_structure_solution 'SHELXS-97 (Sheldrick, 1990)'
_diffrn_ambient_temperature 298(2)
_diffrn_measured_fraction_theta_full 0.993
_diffrn_measured_fraction_theta_max 0.993
_diffrn_measurement_device_type 'CCD area detector'
_diffrn_measurement_method 'phi and omega scans'
_diffrn_radiation_monochromator graphite
_diffrn_radiation_source 'fine-focus sealed tube'
_diffrn_radiation_type MoK\a
_diffrn_radiation_wavelength 0.71073
_diffrn_reflns_av_R_equivalents 0.0000
_diffrn_reflns_av_sigmaI/netI 0.0726
_diffrn_reflns_limit_h_max 12
_diffrn_reflns_limit_h_min -12
_diffrn_reflns_limit_k_max 7
_diffrn_reflns_limit_k_min -7
_diffrn_reflns_limit_l_max 8
_diffrn_reflns_limit_l_min -8
_diffrn_reflns_number 838
_diffrn_reflns_theta_full 25.02
_diffrn_reflns_theta_max 25.02
_diffrn_reflns_theta_min 3.66
_exptl_absorpt_coefficient_mu 0.139
_exptl_absorpt_correction_T_max 0.9835
_exptl_absorpt_correction_T_min 0.9517
_exptl_absorpt_correction_type multi-scan
_exptl_absorpt_process_details sadabs
_exptl_crystal_density_diffrn 1.647
_exptl_crystal_density_method 'not measured'
_exptl_crystal_F_000 248
_exptl_crystal_size_max 0.36
_exptl_crystal_size_mid 0.15
_exptl_crystal_size_min 0.12
_refine_diff_density_max 0.352
_refine_diff_density_min -0.376
_refine_diff_density_rms 0.089
_refine_ls_extinction_method none
_refine_ls_goodness_of_fit_ref 1.037
_refine_ls_hydrogen_treatment mixed
_refine_ls_matrix_type full
_refine_ls_number_parameters 74
_refine_ls_number_reflns 838
_refine_ls_number_restraints 0
_refine_ls_restrained_S_all 1.037
_refine_ls_R_factor_all 0.0965
_refine_ls_R_factor_gt 0.0681
_refine_ls_shift/su_max 0.000
_refine_ls_shift/su_mean 0.000
_refine_ls_structure_factor_coef Fsqd
_refine_ls_weighting_details 'calc w=1/[\s^2^(Fo^2^)+(0.1242P)^2^+0.0000P] where P=(Fo^2^+2Fc^2^)/3'
_refine_ls_weighting_scheme calc
_refine_ls_wR_factor_gt 0.1810
_refine_ls_wR_factor_ref 0.2048
_reflns_number_gt 560
_reflns_number_total 838
_reflns_threshold_expression >2sigma(I)
_cod_data_source_file c5ra07649h2.cif
_cod_data_source_block 140604d
_cod_depositor_comments
;
The following automatic conversions were performed:

'_symmetry_cell_setting' value 'Monoclinic' changed to 'monoclinic'
according to
/usr/data/users/saulius/crontab/automatic-downloads/rss-feeds/RSC/lib/dictionaries/cif_core.dic
dictionary named 'cif_core.dic' version 2.4.2 from 2011-04-26.

Automatic conversion script
Id: cif_fix_values 3271 2015-04-21 07:52:19Z andrius 
;
_cod_original_sg_symbol_H-M P2(1)/c
_cod_database_code 7221186

loop_
_symmetry_equiv_pos_as_xyz
'x, y, z'
'-x, y+1/2, -z+1/2'
'-x, -y, -z'
'x, -y-1/2, z-1/2'

loop_
_atom_site_label
_atom_site_type_symbol
_atom_site_fract_x
_atom_site_fract_y
_atom_site_fract_z
_atom_site_U_iso_or_equiv
_atom_site_adp_type
_atom_site_occupancy
_atom_site_symmetry_multiplicity
_atom_site_calc_flag
_atom_site_refinement_flags
N1 N 0.8210(3) 0.6287(4) 0.8308(5) 0.0275(8) Uani 1 1 d .
N2 N 0.9113(3) 0.7745(4) 0.8517(6) 0.0386(10) Uani 1 1 d .
N3 N 0.8505(3) 0.9438(5) 0.8517(6) 0.0471(11) Uani 1 1 d .
N4 N 0.7224(3) 0.9126(5) 0.8315(5) 0.0365(9) Uani 1 1 d .
N5 N 0.8462(3) 0.4212(4) 0.8187(6) 0.0481(11) Uani 1 1 d .
H5A H 0.8901 0.4003 0.7242 0.072 Uiso 1 1 d R
H5B H 0.8922 0.3795 0.9332 0.072 Uiso 1 1 d R
N6 N 0.3945(3) 0.7545(5) 0.4740(4) 0.0359(9) Uani 1 1 d .
H6A H 0.4582 0.7805 0.4098 0.043 Uiso 1 1 d R
H6B H 0.3878 0.8613 0.5526 0.043 Uiso 1 1 d R
H6D H 0.4122 0.6409 0.5467 0.043 Uiso 1 1 d R
H6C H 0.3204 0.7387 0.3866 0.043 Uiso 1 1 d R
O1 O 0.6000(2) 0.6135(4) 0.7986(4) 0.0347(8) Uani 1 1 d .
C1 C 0.7038(3) 0.7117(5) 0.8190(5) 0.0235(9) Uani 1 1 d .

loop_
_atom_site_aniso_label
_atom_site_aniso_U_11
_atom_site_aniso_U_22
_atom_site_aniso_U_33
_atom_site_aniso_U_23
_atom_site_aniso_U_13
_atom_site_aniso_U_12
N1 0.0181(16) 0.0200(15) 0.044(2) 0.0002(13) 0.0057(14) -0.0006(11)
N2 0.0239(18) 0.0305(18) 0.062(3) -0.0018(16) 0.0085(16) -0.0067(14)
N3 0.038(2) 0.031(2) 0.071(3) -0.0034(18) 0.008(2) -0.0048(16)
N4 0.034(2) 0.0262(17) 0.048(2) 0.0001(15) 0.0045(17) 0.0048(13)
N5 0.0277(19) 0.0242(18) 0.091(3) -0.0023(17) 0.0091(19) 0.0058(13)
N6 0.042(2) 0.0332(18) 0.033(2) 0.0010(14) 0.0091(16) -0.0008(14)
O1 0.0187(14) 0.0343(15) 0.0502(18) 0.0039(12) 0.0046(13) 0.0017(11)
C1 0.0200(19) 0.0241(19) 0.025(2) 0.0010(15) 0.0022(15) 0.0039(14)

loop_
_atom_type_symbol
_atom_type_description
_atom_type_scat_dispersion_real
_atom_type_scat_dispersion_imag
_atom_type_scat_source
C C 0.0033 0.0016 'International Tables Vol C Tables 4.2.6.8 and 6.1.1.4'
H H 0.0000 0.0000 'International Tables Vol C Tables 4.2.6.8 and 6.1.1.4'
N N 0.0061 0.0033 'International Tables Vol C Tables 4.2.6.8 and 6.1.1.4'
O O 0.0106 0.0060 'International Tables Vol C Tables 4.2.6.8 and 6.1.1.4'

loop_
_geom_angle_atom_site_label_1
_geom_angle_atom_site_label_2
_geom_angle_atom_site_label_3
_geom_angle
N2 N1 C1 110.6(3)
N2 N1 N5 124.1(3)
C1 N1 N5 125.3(3)
N3 N2 N1 105.4(3)
N2 N3 N4 111.4(3)
C1 N4 N3 106.7(3)
N1 N5 H5A 109.3
N1 N5 H5B 109.0
H5A N5 H5B 109.5
H6A N6 H6B 108.1
H6A N6 H6D 109.9
H6B N6 H6D 109.9
H6A N6 H6C 109.5
H6B N6 H6C 109.5
H6D N6 H6C 109.9
O1 C1 N4 128.8(3)
O1 C1 N1 125.4(3)
N4 C1 N1 105.8(3)

loop_
_geom_bond_atom_site_label_1
_geom_bond_atom_site_label_2
_geom_bond_distance
N1 N2 1.345(4)
N1 C1 1.349(4)
N1 N5 1.396(4)
N2 N3 1.288(4)
N3 N4 1.359(4)
N4 C1 1.335(4)
N5 H5A 0.8900
N5 H5B 0.8900
N6 H6A 0.9000
N6 H6B 0.9000
N6 H6D 0.9000
N6 H6C 0.9001
O1 C1 1.264(4)

loop_
_geom_torsion_atom_site_label_1
_geom_torsion_atom_site_label_2
_geom_torsion_atom_site_label_3
_geom_torsion_atom_site_label_4
_geom_torsion
C1 N1 N2 N3 -0.3(4)
N5 N1 N2 N3 178.3(4)
N1 N2 N3 N4 0.0(5)
N2 N3 N4 C1 0.2(5)
N3 N4 C1 O1 -179.8(4)
N3 N4 C1 N1 -0.4(4)
N2 N1 C1 O1 179.9(3)
N5 N1 C1 O1 1.3(6)
N2 N1 C1 N4 0.5(4)
N5 N1 C1 N4 -178.2(4)
